data_7249714
loop_
_publ_author_name
'Gradenegger, A.'
'Schachner, J. A.'
'Belaj, F.'
'M\"osch-Zanetti, N. C.'

_publ_section_title
;
 An oxidorhenium(v) complex with an electron-withdrawing ligand: benefits
 and drawbacks for a dual role catalyst
;
_journal_issue 54
_journal_name_full 'RSC Advances'
_journal_page_first 40058
_journal_page_last 40068
_journal_paper_doi 10.1039/D4RA07391F
_journal_volume 14
_journal_year 2024
_chemical_compound_source 'synthetical product'
_chemical_formula_moiety 'C22 H20 Cl4 N2 O6 Re'
_chemical_formula_sum 'C22 H20 Cl4 N2 O6 Re'
_chemical_formula_weight 736.40
_chemical_name_common bis[2-(4,4-dimethyl-4,5-dihydro-1,3-oxazol-2-yl)-4,6-dichlo-rophenolato-N,O]-dioxo-rhenium(VI)
_chemical_name_systematic bis[2-(4,4-dimethyl-4,5-dihydro-1,3-oxazol-2-yl)-4,6-dichlo-rophenolato-N,O]-dioxo-rhenium(VI)
_space_group_crystal_system orthorhombic
_space_group_IT_number 56
_space_group_name_Hall '-P 2ab 2ac'
_space_group_name_H-M_alt 'P c c n'
_atom_sites_solution_hydrogens geom
_atom_sites_solution_primary direct
_atom_sites_solution_secondary difmap
_audit_creation_method 'manual edited SHELXL-2014/6.cif file'
_audit_update_record
;
2020-04-08 deposited with the CCDC.	2024-12-12 downloaded from the CCDC.
;
_cell_angle_alpha 90
_cell_angle_beta 90
_cell_angle_gamma 90
_cell_formula_units_Z 8
_cell_length_a 16.202(3)
_cell_length_b 16.335(3)
_cell_length_c 18.805(3)
_cell_measurement_reflns_used 9744
_cell_measurement_temperature 100(2)
_cell_measurement_theta_max 40.71
_cell_measurement_theta_min 2.50
_cell_volume 4976.9(15)
_computing_cell_refinement 'Bruker SAINT'
_computing_data_collection 'Bruker APEX2'
_computing_data_reduction 'Bruker SAINT'
_computing_molecular_graphics 'modified ORTEP (Johnson, 1965)'
_computing_publication_material 'SHELXL-2014/6 (Sheldrick, 2015)'
_computing_structure_refinement 'SHELXL-2014/6 (Sheldrick, 2015)'
_computing_structure_solution 'SHELXS-97 (Sheldrick, 2008)'
_diffrn_ambient_temperature 100(2)
_diffrn_measured_fraction_theta_full 0.999
_diffrn_measured_fraction_theta_max 0.999
_diffrn_measurement_device_type 'Bruker APEX-II CCD'
_diffrn_measurement_method '\f and \w scans'
_diffrn_radiation_monochromator 'multilayer monochromator'
_diffrn_radiation_source 'Incoatec microfocus sealed tube'
_diffrn_radiation_type MoK\a
_diffrn_radiation_wavelength 0.71073
_diffrn_reflns_av_R_equivalents 0.0542
_diffrn_reflns_av_unetI/netI 0.0424
_diffrn_reflns_Laue_measured_fraction_full 0.999
_diffrn_reflns_Laue_measured_fraction_max 0.999
_diffrn_reflns_limit_h_max 29
_diffrn_reflns_limit_h_min -20
_diffrn_reflns_limit_k_max 29
_diffrn_reflns_limit_k_min -15
_diffrn_reflns_limit_l_max 34
_diffrn_reflns_limit_l_min -34
_diffrn_reflns_number 77915
_diffrn_reflns_point_group_measured_fraction_full 0.999
_diffrn_reflns_point_group_measured_fraction_max 0.999
_diffrn_reflns_theta_full 40.00
_diffrn_reflns_theta_max 40.00
_diffrn_reflns_theta_min 1.77
_exptl_absorpt_coefficient_mu 5.355
_exptl_absorpt_correction_T_max 1.000
_exptl_absorpt_correction_T_min 0.593
_exptl_absorpt_correction_type multi-scan
_exptl_absorpt_process_details 'Bruker (2001). SADABS. Bruker AXS Inc., Madison, Wisconsin, USA.'
_exptl_crystal_colour orange
_exptl_crystal_density_diffrn 1.966
_exptl_crystal_description block
_exptl_crystal_F_000 2856
_exptl_crystal_size_max 0.280
_exptl_crystal_size_mid 0.130
_exptl_crystal_size_min 0.090
_refine_diff_density_max 1.776
_refine_diff_density_min -1.583
_refine_diff_density_rms 0.168
_refine_ls_extinction_method none
_refine_ls_goodness_of_fit_ref 1.018
_refine_ls_hydrogen_treatment refU
_refine_ls_matrix_type full
_refine_ls_number_parameters 330
_refine_ls_number_reflns 15402
_refine_ls_number_restraints 0
_refine_ls_restrained_S_all 1.018
_refine_ls_R_factor_all 0.0501
_refine_ls_R_factor_gt 0.0283
_refine_ls_shift/su_max 0.002
_refine_ls_shift/su_mean 0.000
_refine_ls_structure_factor_coef Fsqd
_refine_ls_weighting_details 'w=1/[\s^2^(Fo^2^)+(0.0217P)^2^+2.4883P] where P=(Fo^2^+2Fc^2^)/3'
_refine_ls_weighting_scheme calc
_refine_ls_wR_factor_gt 0.0605
_refine_ls_wR_factor_ref 0.0686
_reflns_Friedel_coverage 0.000
_reflns_number_gt 10723
_reflns_number_total 15402
_reflns_threshold_expression 'I > 2\s(I)'
_cod_data_source_file d4ra07391f2.cif
_cod_data_source_block JSJZ21
_cod_database_code 7249714
_shelx_space_group_comment
;
The symmetry employed for this shelxl refinement is uniquely defined
by the following loop, which should always be used as a source of
symmetry information in preference to the above space-group names.
They are only intended as comments.
;
_shelx_estimated_absorpt_t_min 0.316
_shelx_estimated_absorpt_t_max 0.644
_shelxl_version_number 2014/6

loop_
_space_group_symop_operation_xyz
'x, y, z'
'-x+1/2, -y+1/2, z'
'-x, y+1/2, -z+1/2'
'x+1/2, -y, -z+1/2'
'-x, -y, -z'
'x-1/2, y-1/2, -z'
'x, -y-1/2, z-1/2'
'-x-1/2, y, z-1/2'

loop_
_atom_site_label
_atom_site_type_symbol
_atom_site_fract_x
_atom_site_fract_y
_atom_site_fract_z
_atom_site_U_iso_or_equiv
_atom_site_adp_type
_atom_site_occupancy
_atom_site_site_symmetry_order
_atom_site_calc_flag
_atom_site_refinement_flags_posn
_atom_site_refinement_flags_adp
_atom_site_refinement_flags_occupancy
_atom_site_disorder_assembly
_atom_site_disorder_group
Re1 Re 0.2500 0.2500 0.24920(2) 0.00892(2) Uani 1 2 d S T P . .
O1 O 0.28084(8) 0.16907(8) 0.19524(7) 0.0140(2) Uani 1 1 d . . . . .
O11 O 0.48009(8) 0.35395(8) 0.31044(7) 0.0166(2) Uani 1 1 d . . . . .
C12 C 0.40045(10) 0.33195(10) 0.31546(8) 0.0121(2) Uani 1 1 d . . . . .
N13 N 0.37109(9) 0.29352(9) 0.25984(7) 0.0109(2) Uani 1 1 d . . . . .
C14 C 0.44147(10) 0.27741(11) 0.20937(8) 0.0130(3) Uani 1 1 d . . . . .
C15 C 0.50422(11) 0.33940(12) 0.23696(9) 0.0168(3) Uani 1 1 d . . . . .
H151 H 0.5609 0.3169 0.2344 0.021(5) Uiso 1 1 calc R U . . .
H152 H 0.5019 0.3907 0.2090 0.021(5) Uiso 1 1 calc R U . . .
C16 C 0.41736(12) 0.29449(13) 0.13300(9) 0.0188(3) Uani 1 1 d . . . . .
H161 H 0.3757 0.2547 0.1177 0.019(4) Uiso 1 1 calc R U . . .
H162 H 0.4662 0.2899 0.1025 0.019(4) Uiso 1 1 calc R U . . .
H163 H 0.3946 0.3499 0.1294 0.019(4) Uiso 1 1 calc R U . . .
C17 C 0.47218(11) 0.18972(11) 0.22088(10) 0.0171(3) Uani 1 1 d . . . . .
H171 H 0.4278 0.1511 0.2096 0.028(4) Uiso 1 1 calc R U . . .
H172 H 0.4888 0.1827 0.2706 0.028(4) Uiso 1 1 calc R U . . .
H173 H 0.5196 0.1793 0.1898 0.028(4) Uiso 1 1 calc R U . . .
O21 O 0.22453(8) 0.32512(8) 0.33496(6) 0.01250(19) Uani 1 1 d . . . . .
C21 C 0.27326(11) 0.34577(10) 0.38760(8) 0.0115(2) Uani 1 1 d . . . . .
C22 C 0.35948(10) 0.35298(10) 0.38161(8) 0.0133(3) Uani 1 1 d . . . . .
C23 C 0.40782(11) 0.38228(11) 0.43810(8) 0.0150(3) Uani 1 1 d . . . . .
H23 H 0.4658 0.3884 0.4327 0.018(5) Uiso 1 1 calc R U . . .
C24 C 0.37020(13) 0.40205(11) 0.50147(8) 0.0166(3) Uani 1 1 d . . . . .
C25 C 0.28522(12) 0.39204(11) 0.51105(9) 0.0170(3) Uani 1 1 d . . . . .
H25 H 0.2603 0.4038 0.5556 0.018(5) Uiso 1 1 calc R U . . .
C26 C 0.23805(10) 0.36477(11) 0.45472(8) 0.0142(3) Uani 1 1 d . . . . .
Cl24 Cl 0.42959(3) 0.43951(3) 0.57115(2) 0.02192(8) Uani 1 1 d . . . . .
Cl26 Cl 0.13268(3) 0.35296(3) 0.46435(2) 0.01821(7) Uani 1 1 d . . . . .
Re2 Re 0.7500 0.2500 0.70933(2) 0.00946(2) Uani 1 2 d S T P . .
O2 O 0.66792(8) 0.27893(8) 0.76292(7) 0.0151(2) Uani 1 1 d . . . . .
O31 O 0.85280(9) 0.48092(8) 0.65306(7) 0.0175(2) Uani 1 1 d . . . . .
C32 C 0.83001(10) 0.40237(10) 0.64604(8) 0.0128(3) Uani 1 1 d . . . . .
N33 N 0.79002(9) 0.37168(9) 0.69981(7) 0.0119(2) Uani 1 1 d . . . . .
C34 C 0.77232(12) 0.44072(11) 0.75104(9) 0.0145(3) Uani 1 1 d . . . . .
C35 C 0.83716(12) 0.50282(10) 0.72719(9) 0.0165(3) Uani 1 1 d . . . . .
H351 H 0.8158 0.5594 0.7310 0.021(5) Uiso 1 1 calc R U . . .
H352 H 0.8880 0.4980 0.7560 0.021(5) Uiso 1 1 calc R U . . .
C36 C 0.78468(13) 0.41502(12) 0.82806(9) 0.0193(3) Uani 1 1 d . . . . .
H361 H 0.7424 0.3749 0.8413 0.026(4) Uiso 1 1 calc R U . . .
H362 H 0.7802 0.4631 0.8590 0.026(4) Uiso 1 1 calc R U . . .
H363 H 0.8395 0.3904 0.8336 0.026(4) Uiso 1 1 calc R U . . .
C37 C 0.68493(12) 0.47186(12) 0.73624(10) 0.0194(3) Uani 1 1 d . . . . .
H371 H 0.6805 0.4883 0.6863 0.025(4) Uiso 1 1 calc R U . . .
H372 H 0.6733 0.5191 0.7668 0.025(4) Uiso 1 1 calc R U . . .
H373 H 0.6451 0.4282 0.7462 0.025(4) Uiso 1 1 calc R U . . .
O41 O 0.82700(8) 0.22749(8) 0.62377(7) 0.0146(2) Uani 1 1 d . . . . .
C41 C 0.84830(10) 0.27728(11) 0.57227(8) 0.0126(2) Uani 1 1 d . . . . .
C42 C 0.85324(10) 0.36320(10) 0.57990(8) 0.0133(3) Uani 1 1 d . . . . .
C43 C 0.88356(11) 0.41319(12) 0.52441(9) 0.0160(3) Uani 1 1 d . . . . .
H43 H 0.8885 0.4707 0.5308 0.023(5) Uiso 1 1 calc R U . . .
C44 C 0.90570(12) 0.37752(12) 0.46115(9) 0.0180(3) Uani 1 1 d . . . . .
C45 C 0.89957(12) 0.29307(13) 0.45038(9) 0.0194(3) Uani 1 1 d . . . . .
H45 H 0.9144 0.2695 0.4060 0.023(5) Uiso 1 1 calc R U . . .
C46 C 0.87154(12) 0.24457(11) 0.50546(9) 0.0163(3) Uani 1 1 d . . . . .
Cl44 Cl 0.94325(3) 0.43934(3) 0.39281(2) 0.02583(10) Uani 1 1 d . . . . .
Cl46 Cl 0.86473(3) 0.13911(3) 0.49438(2) 0.02269(9) Uani 1 1 d . . . . .

loop_
_atom_site_aniso_label
_atom_site_aniso_U_11
_atom_site_aniso_U_22
_atom_site_aniso_U_33
_atom_site_aniso_U_23
_atom_site_aniso_U_13
_atom_site_aniso_U_12
Re1 0.00774(3) 0.00920(4) 0.00984(3) 0.000 0.000 0.00008(3)
O1 0.0116(5) 0.0133(5) 0.0170(5) -0.0015(4) 0.0006(4) 0.0003(4)
O11 0.0119(5) 0.0199(6) 0.0179(5) -0.0036(4) 0.0007(4) -0.0045(4)
C12 0.0113(6) 0.0121(7) 0.0129(6) -0.0001(5) -0.0003(5) -0.0009(5)
N13 0.0092(5) 0.0111(6) 0.0126(5) 0.0006(4) 0.0007(4) -0.0001(4)
C14 0.0101(6) 0.0143(7) 0.0147(6) -0.0003(5) 0.0016(5) -0.0003(5)
C15 0.0138(7) 0.0196(8) 0.0170(6) -0.0017(6) 0.0030(6) -0.0040(6)
C16 0.0172(7) 0.0252(9) 0.0142(6) 0.0024(6) 0.0022(6) -0.0027(6)
C17 0.0133(7) 0.0154(8) 0.0227(7) -0.0020(6) 0.0008(6) 0.0022(6)
O21 0.0121(4) 0.0122(5) 0.0132(4) -0.0019(4) -0.0008(4) 0.0009(4)
C21 0.0147(6) 0.0079(6) 0.0118(6) 0.0003(4) -0.0005(5) -0.0001(5)
C22 0.0147(6) 0.0119(7) 0.0134(6) -0.0003(5) 0.0004(5) -0.0007(5)
C23 0.0164(7) 0.0146(7) 0.0140(6) -0.0020(5) -0.0027(5) 0.0001(5)
C24 0.0232(8) 0.0133(8) 0.0135(6) -0.0016(5) -0.0032(5) -0.0018(6)
C25 0.0234(9) 0.0151(8) 0.0125(6) -0.0005(5) 0.0006(6) -0.0003(6)
C26 0.0162(8) 0.0134(7) 0.0129(6) -0.0006(5) 0.0021(5) 0.0003(5)
Cl24 0.0283(2) 0.0225(2) 0.01502(15) -0.00399(14) -0.00545(15) -0.00346(17)
Cl26 0.01640(17) 0.0208(2) 0.01739(16) -0.00114(14) 0.00492(13) 0.00001(15)
Re2 0.00922(3) 0.00785(3) 0.01131(3) 0.000 0.000 0.00033(3)
O2 0.0135(5) 0.0130(6) 0.0188(5) -0.0009(4) 0.0018(4) -0.0004(4)
O31 0.0242(6) 0.0100(5) 0.0184(5) -0.0003(4) 0.0031(5) -0.0036(4)
C32 0.0140(6) 0.0086(6) 0.0157(6) 0.0009(5) -0.0008(5) -0.0006(5)
N33 0.0135(6) 0.0087(6) 0.0133(5) -0.0012(4) 0.0002(4) 0.0008(4)
C34 0.0171(7) 0.0100(7) 0.0165(7) -0.0013(5) 0.0007(5) 0.0018(6)
C35 0.0204(8) 0.0097(7) 0.0196(7) -0.0025(6) 0.0001(6) -0.0004(5)
C36 0.0279(9) 0.0164(8) 0.0137(6) -0.0025(6) -0.0014(6) 0.0007(7)
C37 0.0200(8) 0.0153(8) 0.0231(8) 0.0000(6) 0.0025(7) 0.0063(6)
O41 0.0152(5) 0.0113(5) 0.0173(5) 0.0008(4) 0.0043(4) 0.0013(4)
C41 0.0109(6) 0.0129(7) 0.0141(6) -0.0004(5) 0.0006(5) -0.0005(5)
C42 0.0133(6) 0.0136(7) 0.0130(6) 0.0001(5) 0.0009(5) -0.0008(5)
C43 0.0166(7) 0.0158(8) 0.0156(6) 0.0018(5) 0.0002(5) -0.0020(6)
C44 0.0172(7) 0.0219(9) 0.0147(6) 0.0028(6) 0.0016(5) -0.0022(6)
C45 0.0196(8) 0.0236(9) 0.0151(6) -0.0006(6) 0.0024(6) -0.0013(7)
C46 0.0164(7) 0.0175(8) 0.0149(6) -0.0037(5) 0.0023(5) -0.0005(6)
Cl44 0.0285(2) 0.0310(3) 0.01797(17) 0.00720(17) 0.00448(16) -0.00560(19)
Cl46 0.0302(2) 0.0162(2) 0.02160(18) -0.00675(14) 0.00532(16) -0.00015(17)

loop_
_atom_type_symbol
_atom_type_description
_atom_type_scat_dispersion_real
_atom_type_scat_dispersion_imag
_atom_type_scat_source
C C 0.0033 0.0016 'International Tables Vol C Tables 4.2.6.8 and 6.1.1.4'
H H 0.0000 0.0000 'International Tables Vol C Tables 4.2.6.8 and 6.1.1.4'
Cl Cl 0.1484 0.1585 'International Tables Vol C Tables 4.2.6.8 and 6.1.1.4'
N N 0.0061 0.0033 'International Tables Vol C Tables 4.2.6.8 and 6.1.1.4'
O O 0.0106 0.0060 'International Tables Vol C Tables 4.2.6.8 and 6.1.1.4'
Re Re -1.0185 7.2310 'International Tables Vol C Tables 4.2.6.8 and 6.1.1.4'

loop_
_geom_angle_atom_site_label_1
_geom_angle_atom_site_label_2
_geom_angle_atom_site_label_3
_geom_angle
_geom_angle_site_symmetry_1
_geom_angle_site_symmetry_3
_geom_angle_publ_flag
O1 Re1 O1 108.65(8) . 2 ?
O1 Re1 O21 164.36(5) . . yes
O1 Re1 O21 86.94(5) . 2 ?
O21 Re1 O21 77.51(7) . 2 ?
O1 Re1 N13 93.83(6) . 2 ?
O21 Re1 N13 86.56(5) . 2 ?
O1 Re1 N13 92.55(6) . . ?
O21 Re1 N13 84.90(5) . . ?
N13 Re1 N13 169.04(7) . 2 yes
C12 O11 C15 106.33(13) . . ?
N13 C12 O11 114.91(14) . . ?
N13 C12 C22 129.20(15) . . ?
O11 C12 C22 115.88(14) . . ?
C12 N13 C14 108.18(13) . . yes
C12 N13 Re1 125.37(11) . . yes
C14 N13 Re1 126.08(10) . . yes
N13 C14 C16 111.72(14) . . ?
N13 C14 C15 100.03(13) . . ?
C16 C14 C15 111.85(15) . . ?
N13 C14 C17 108.67(14) . . ?
C16 C14 C17 112.96(15) . . ?
C15 C14 C17 110.86(15) . . ?
O11 C15 C14 104.60(13) . . ?
O11 C15 H151 110.8 . . ?
C14 C15 H151 110.8 . . ?
O11 C15 H152 110.8 . . ?
C14 C15 H152 110.8 . . ?
H151 C15 H152 108.9 . . ?
C14 C16 H161 109.5 . . ?
C14 C16 H162 109.5 . . ?
H161 C16 H162 109.5 . . ?
C14 C16 H163 109.5 . . ?
H161 C16 H163 109.5 . . ?
H162 C16 H163 109.5 . . ?
C14 C17 H171 109.5 . . ?
C14 C17 H172 109.5 . . ?
H171 C17 H172 109.5 . . ?
C14 C17 H173 109.5 . . ?
H171 C17 H173 109.5 . . ?
H172 C17 H173 109.5 . . ?
C21 O21 Re1 128.44(11) . . yes
O21 C21 C22 124.02(14) . . ?
O21 C21 C26 119.07(15) . . ?
C22 C21 C26 116.88(14) . . ?
C23 C22 C21 121.47(15) . . ?
C23 C22 C12 118.30(15) . . ?
C21 C22 C12 120.21(14) . . ?
C24 C23 C22 119.20(17) . . ?
C24 C23 H23 120.4 . . ?
C22 C23 H23 120.4 . . ?
C23 C24 C25 121.34(16) . . ?
C23 C24 Cl24 119.36(15) . . ?
C25 C24 Cl24 119.30(13) . . ?
C26 C25 C24 118.96(16) . . ?
C26 C25 H25 120.5 . . ?
C24 C25 H25 120.5 . . ?
C25 C26 C21 122.04(16) . . ?
C25 C26 Cl26 120.19(13) . . ?
C21 C26 Cl26 117.77(13) . . ?
O2 Re2 O2 108.94(9) . 2_655 ?
O2 Re2 O41 86.62(6) . 2_655 ?
O2 Re2 O41 164.32(6) . . yes
O41 Re2 O41 77.90(7) . 2_655 ?
O2 Re2 N33 94.05(6) . 2_655 ?
O41 Re2 N33 87.23(5) . 2_655 ?
O2 Re2 N33 91.63(6) . . ?
O41 Re2 N33 85.16(5) . . ?
N33 Re2 N33 170.21(7) . 2_655 yes
C32 O31 C35 106.28(13) . . ?
N33 C32 O31 115.40(15) . . ?
N33 C32 C42 128.78(15) . . ?
O31 C32 C42 115.81(14) . . ?
C32 N33 C34 107.60(14) . . yes
C32 N33 Re2 125.81(11) . . yes
C34 N33 Re2 126.44(11) . . yes
N33 C34 C36 112.10(15) . . ?
N33 C34 C35 100.25(13) . . ?
C36 C34 C35 111.85(16) . . ?
N33 C34 C37 107.93(14) . . ?
C36 C34 C37 112.76(16) . . ?
C35 C34 C37 111.23(16) . . ?
O31 C35 C34 103.69(13) . . ?
O31 C35 H351 111.0 . . ?
C34 C35 H351 111.0 . . ?
O31 C35 H352 111.0 . . ?
C34 C35 H352 111.0 . . ?
H351 C35 H352 109.0 . . ?
C34 C36 H361 109.5 . . ?
C34 C36 H362 109.5 . . ?
H361 C36 H362 109.5 . . ?
C34 C36 H363 109.5 . . ?
H361 C36 H363 109.5 . . ?
H362 C36 H363 109.5 . . ?
C34 C37 H371 109.5 . . ?
C34 C37 H372 109.5 . . ?
H371 C37 H372 109.5 . . ?
C34 C37 H373 109.5 . . ?
H371 C37 H373 109.5 . . ?
H372 C37 H373 109.5 . . ?
C41 O41 Re2 128.54(11) . . yes
O41 C41 C42 123.79(15) . . ?
O41 C41 C46 119.43(16) . . ?
C42 C41 C46 116.73(15) . . ?
C43 C42 C41 121.24(15) . . ?
C43 C42 C32 117.98(15) . . ?
C41 C42 C32 120.74(14) . . ?
C44 C43 C42 119.05(17) . . ?
C44 C43 H43 120.5 . . ?
C42 C43 H43 120.5 . . ?
C43 C44 C45 121.73(16) . . ?
C43 C44 Cl44 118.95(15) . . ?
C45 C44 Cl44 119.32(14) . . ?
C46 C45 C44 118.75(16) . . ?
C46 C45 H45 120.6 . . ?
C44 C45 H45 120.6 . . ?
C45 C46 C41 122.44(17) . . ?
C45 C46 Cl46 119.96(13) . . ?
C41 C46 Cl46 117.60(13) . . ?

loop_
_geom_bond_atom_site_label_1
_geom_bond_atom_site_label_2
_geom_bond_distance
_geom_bond_site_symmetry_2
_geom_bond_publ_flag
Re1 O1 1.7397(13) . yes
Re1 O21 2.0680(12) . yes
Re1 N13 2.0963(14) . yes
O11 C12 1.343(2) . ?
O11 C15 1.455(2) . ?
C12 N13 1.309(2) . ?
C12 C22 1.451(2) . ?
N13 C14 1.507(2) . ?
C14 C16 1.514(2) . ?
C14 C15 1.526(2) . ?
C14 C17 1.532(3) . ?
C15 H151 0.99 . ?
C15 H152 0.99 . ?
C16 H161 0.98 . ?
C16 H162 0.98 . ?
C16 H163 0.98 . ?
C17 H171 0.98 . ?
C17 H172 0.98 . ?
C17 H173 0.98 . ?
O21 C21 1.310(2) . ?
C21 C22 1.406(2) . ?
C21 C26 1.419(2) . ?
C22 C23 1.404(2) . ?
C23 C24 1.377(2) . ?
C23 H23 0.95 . ?
C24 C25 1.398(3) . ?
C24 Cl24 1.7371(17) . ?
C25 C26 1.380(2) . ?
C25 H25 0.95 . ?
C26 Cl26 1.7277(17) . ?
Re2 O2 1.7342(13) . yes
Re2 O41 2.0689(12) . yes
Re2 N33 2.0984(15) . yes
O31 C32 1.342(2) . ?
O31 C35 1.461(2) . ?
C32 N33 1.301(2) . ?
C32 C42 1.448(2) . ?
N33 C34 1.511(2) . ?
C34 C36 1.521(2) . ?
C34 C35 1.528(3) . ?
C34 C37 1.530(3) . ?
C35 H351 0.99 . ?
C35 H352 0.99 . ?
C36 H361 0.98 . ?
C36 H362 0.98 . ?
C36 H363 0.98 . ?
C37 H371 0.98 . ?
C37 H372 0.98 . ?
C37 H373 0.98 . ?
O41 C41 1.311(2) . ?
C41 C42 1.413(2) . ?
C41 C46 1.416(2) . ?
C42 C43 1.413(2) . ?
C43 C44 1.372(3) . ?
C43 H43 0.95 . ?
C44 C45 1.398(3) . ?
C44 Cl44 1.7439(18) . ?
C45 C46 1.381(3) . ?
C45 H45 0.95 . ?
C46 Cl46 1.7388(19) . ?

loop_
_geom_torsion_atom_site_label_1
_geom_torsion_atom_site_label_2
_geom_torsion_atom_site_label_3
_geom_torsion_atom_site_label_4
_geom_torsion
_geom_torsion_site_symmetry_1
_geom_torsion_site_symmetry_2
_geom_torsion_site_symmetry_3
_geom_torsion_site_symmetry_4
_geom_torsion_publ_flag
C15 O11 C12 N13 9.9(2) . . . . ?
C15 O11 C12 C22 -170.88(15) . . . . ?
O11 C12 N13 C14 6.4(2) . . . . ?
C22 C12 N13 C14 -172.68(16) . . . . ?
O11 C12 N13 Re1 179.79(11) . . . . ?
C22 C12 N13 Re1 0.7(3) . . . . ?
C12 N13 C14 C16 -137.20(16) . . . . ?
Re1 N13 C14 C16 49.52(19) . . . . ?
C12 N13 C14 C15 -18.69(17) . . . . ?
Re1 N13 C14 C15 168.03(11) . . . . ?
C12 N13 C14 C17 97.51(16) . . . . ?
Re1 N13 C14 C17 -75.78(16) . . . . ?
C12 O11 C15 C14 -21.36(18) . . . . ?
N13 C14 C15 O11 23.53(17) . . . . ?
C16 C14 C15 O11 141.94(15) . . . . ?
C17 C14 C15 O11 -91.01(17) . . . . ?
Re1 O21 C21 C22 30.6(2) . . . . ?
Re1 O21 C21 C26 -151.43(13) . . . . ?
O21 C21 C22 C23 174.31(16) . . . . ?
C26 C21 C22 C23 -3.7(2) . . . . ?
O21 C21 C22 C12 -4.1(3) . . . . ?
C26 C21 C22 C12 177.88(15) . . . . ?
N13 C12 C22 C23 169.52(17) . . . . ?
O11 C12 C22 C23 -9.6(2) . . . . ?
N13 C12 C22 C21 -12.0(3) . . . . ?
O11 C12 C22 C21 168.88(15) . . . . ?
C21 C22 C23 C24 2.0(3) . . . . ?
C12 C22 C23 C24 -179.56(16) . . . . ?
C22 C23 C24 C25 1.2(3) . . . . ?
C22 C23 C24 Cl24 -179.21(13) . . . . ?
C23 C24 C25 C26 -2.5(3) . . . . ?
Cl24 C24 C25 C26 177.91(14) . . . . ?
C24 C25 C26 C21 0.7(3) . . . . ?
C24 C25 C26 Cl26 -179.17(14) . . . . ?
O21 C21 C26 C25 -175.74(16) . . . . ?
C22 C21 C26 C25 2.4(3) . . . . ?
O21 C21 C26 Cl26 4.1(2) . . . . ?
C22 C21 C26 Cl26 -177.79(13) . . . . ?
C35 O31 C32 N33 10.2(2) . . . . ?
C35 O31 C32 C42 -169.74(15) . . . . ?
O31 C32 N33 C34 7.2(2) . . . . ?
C42 C32 N33 C34 -172.86(17) . . . . ?
O31 C32 N33 Re2 -176.93(11) . . . . ?
C42 C32 N33 Re2 3.0(3) . . . . ?
C32 N33 C34 C36 -139.02(16) . . . . ?
Re2 N33 C34 C36 45.2(2) . . . . ?
C32 N33 C34 C35 -20.23(17) . . . . ?
Re2 N33 C34 C35 163.97(11) . . . . ?
C32 N33 C34 C37 96.21(17) . . . . ?
Re2 N33 C34 C37 -79.58(16) . . . . ?
C32 O31 C35 C34 -22.48(18) . . . . ?
N33 C34 C35 O31 25.05(16) . . . . ?
C36 C34 C35 O31 144.02(15) . . . . ?
C37 C34 C35 O31 -88.90(17) . . . . ?
Re2 O41 C41 C42 29.1(2) . . . . ?
Re2 O41 C41 C46 -153.78(13) . . . . ?
O41 C41 C42 C43 174.32(16) . . . . ?
C46 C41 C42 C43 -2.8(2) . . . . ?
O41 C41 C42 C32 -3.4(3) . . . . ?
C46 C41 C42 C32 179.41(16) . . . . ?
N33 C32 C42 C43 168.92(17) . . . . ?
O31 C32 C42 C43 -11.2(2) . . . . ?
N33 C32 C42 C41 -13.2(3) . . . . ?
O31 C32 C42 C41 166.66(15) . . . . ?
C41 C42 C43 C44 2.4(3) . . . . ?
C32 C42 C43 C44 -179.78(16) . . . . ?
C42 C43 C44 C45 -0.4(3) . . . . ?
C42 C43 C44 Cl44 -179.90(14) . . . . ?
C43 C44 C45 C46 -0.9(3) . . . . ?
Cl44 C44 C45 C46 178.52(15) . . . . ?
C44 C45 C46 C41 0.4(3) . . . . ?
C44 C45 C46 Cl46 -178.96(15) . . . . ?
O41 C41 C46 C45 -175.85(17) . . . . ?
C42 C41 C46 C45 1.4(3) . . . . ?
O41 C41 C46 Cl46 3.5(2) . . . . ?
C42 C41 C46 Cl46 -179.19(13) . . . . ?
